data_7125886
loop_
_publ_author_name
'Zhu, Qiang-Yu'
'Zhou, Li-Peng'
'Cai, Li-Xuan'
'Li, Xiao-Zhen'
'Zhou, Jin'
'Sun, Qing-Fu'

_publ_section_title
;
 Chiral auxiliary and induced chiroptical sensing with 5d/4f
 lanthanide-organic macrocycles.
;
_journal_issue 19
_journal_name_full 'Chemical communications (Cambridge, England)'
_journal_page_first 2861
_journal_page_last 2864
_journal_paper_doi 10.1039/c9cc09733c
_journal_volume 56
_journal_year 2020
_chemical_formula_moiety 'Eu2 Pt2 C138 H148 N24 O12, 6[CF3SO3], 5[CH3CN], 5[C4H10O]'
_chemical_formula_sum 'C174 H213 Eu2 F18 N29 O35 Pt2 S6'
_chemical_formula_weight 4499.18
_space_group_crystal_system triclinic
_space_group_IT_number 2
_space_group_name_Hall '-P 1'
_space_group_name_H-M_alt 'P -1'
_atom_sites_solution_hydrogens geom
_audit_creation_method SHELXL-2016/4
_audit_update_record
;
2020-01-28 deposited with the CCDC.	2020-01-30 downloaded from the CCDC.
;
_cell_angle_alpha 68.595(2)
_cell_angle_beta 81.719(2)
_cell_angle_gamma 77.817(2)
_cell_formula_units_Z 1
_cell_length_a 13.8397(9)
_cell_length_b 16.9264(9)
_cell_length_c 21.3207(12)
_cell_measurement_reflns_used 9820
_cell_measurement_temperature 100(2)
_cell_measurement_theta_max 27.42
_cell_measurement_theta_min 2.35
_cell_volume 4532.9(5)
_computing_cell_refinement 'Bruker SAINT'
_computing_data_collection 'Bruker APEX2'
_computing_data_reduction 'Bruker SAINT'
_computing_molecular_graphics 'Bruker SHELXTL'
_computing_publication_material 'Bruker SHELXTL'
_computing_structure_refinement 'SHELXL-2016/6 (Sheldrick, 2016)'
_computing_structure_solution 'SHELXT 2014/5 (Sheldrick, 2014)'
_diffrn_ambient_temperature 100(2)
_diffrn_measured_fraction_theta_full 0.999
_diffrn_measured_fraction_theta_max 0.999
_diffrn_measurement_device_type 'Bruker APEX-II CCD'
_diffrn_measurement_method '\f and \w scans'
_diffrn_radiation_type MoK\a
_diffrn_radiation_wavelength 0.71073
_diffrn_reflns_av_R_equivalents 0.1292
_diffrn_reflns_av_unetI/netI 0.0804
_diffrn_reflns_Laue_measured_fraction_full 0.999
_diffrn_reflns_Laue_measured_fraction_max 0.999
_diffrn_reflns_limit_h_max 17
_diffrn_reflns_limit_h_min -17
_diffrn_reflns_limit_k_max 21
_diffrn_reflns_limit_k_min -21
_diffrn_reflns_limit_l_max 26
_diffrn_reflns_limit_l_min -26
_diffrn_reflns_number 131836
_diffrn_reflns_point_group_measured_fraction_full 0.999
_diffrn_reflns_point_group_measured_fraction_max 0.999
_diffrn_reflns_theta_full 25.242
_diffrn_reflns_theta_max 26.372
_diffrn_reflns_theta_min 2.244
_exptl_absorpt_coefficient_mu 2.390
_exptl_absorpt_correction_T_max 0.7456
_exptl_absorpt_correction_T_min 0.6164
_exptl_absorpt_correction_type multi-scan
_exptl_absorpt_process_details SADABS-2016/2
_exptl_crystal_colour orange
_exptl_crystal_density_diffrn 1.648
_exptl_crystal_description block
_exptl_crystal_F_000 2280
_exptl_crystal_size_max 0.200
_exptl_crystal_size_mid 0.180
_exptl_crystal_size_min 0.170
_refine_diff_density_max 1.540
_refine_diff_density_min -1.446
_refine_diff_density_rms 0.150
_refine_ls_extinction_method none
_refine_ls_goodness_of_fit_ref 1.022
_refine_ls_hydrogen_treatment constr
_refine_ls_matrix_type full
_refine_ls_number_parameters 1014
_refine_ls_number_reflns 18543
_refine_ls_number_restraints 1022
_refine_ls_restrained_S_all 1.017
_refine_ls_R_factor_all 0.1076
_refine_ls_R_factor_gt 0.0610
_refine_ls_shift/su_max 0.001
_refine_ls_shift/su_mean 0.000
_refine_ls_structure_factor_coef Fsqd
_refine_ls_weighting_details 'w=1/[\s^2^(Fo^2^)+(0.0836P)^2^+20.4682P] where P=(Fo^2^+2Fc^2^)/3'
_refine_ls_weighting_scheme calc
_refine_ls_wR_factor_gt 0.1534
_refine_ls_wR_factor_ref 0.1806
_reflns_Friedel_coverage 0.000
_reflns_number_gt 11862
_reflns_number_total 18543
_reflns_threshold_expression 'I > 2\s(I)'
_cod_data_source_file c9cc09733c2.cif
_cod_data_source_block mo_394_8_0m_a_sq
_cod_depositor_comments 'Adding full bibliography for 7125885--7125886.cif.'
_cod_original_formula_sum 'Eu2 Pt2 C174 H213 F18 N29 O35 S6'
_cod_database_code 7125886
_shelx_shelxl_version_number 2016/4
_smtbx_masks_special_details
;
A solvent mask was calculated and 319 electrons were
found in a volume of 973\%A^3 in 2 voids per unit cell.
This is consistent with the presence of 5[CH3CN] and 5[C4H10O]
per Formula Unit which account for 320 electrons per unit cell.
;
_platon_squeeze_void_probe_radius 1.20
_shelx_space_group_comment
;
The symmetry employed for this shelxl refinement is uniquely defined
by the following loop, which should always be used as a source of
symmetry information in preference to the above space-group names.
They are only intended as comments.
;
_shelx_estimated_absorpt_t_min 0.646
_shelx_estimated_absorpt_t_max 0.687

loop_
_space_group_symop_operation_xyz
'x, y, z'
'-x, -y, -z'

loop_
_atom_site_label
_atom_site_type_symbol
_atom_site_fract_x
_atom_site_fract_y
_atom_site_fract_z
_atom_site_U_iso_or_equiv
_atom_site_adp_type
_atom_site_occupancy
_atom_site_site_symmetry_order
_atom_site_calc_flag
_atom_site_refinement_flags_posn
_atom_site_refinement_flags_adp
C013 C 0.0369(7) 0.4597(6) 0.8190(4) 0.047(2) Uani 1 1 d . .
H013 H 0.052491 0.517592 0.789754 0.057 Uiso 1 1 calc R U
N1_1 N 0.4231(6) 0.0609(4) 0.4212(4) 0.0446(17) Uani 1 1 d . U
C2_1 C 0.4725(8) 0.0852(6) 0.3603(5) 0.056(3) Uani 1 1 d . U
H2_1 H 0.498313 0.137323 0.345412 0.067 Uiso 1 1 calc R U
C3_1 C 0.4870(9) 0.0377(6) 0.3187(5) 0.064(3) Uani 1 1 d . U
H3_1 H 0.521129 0.056989 0.275352 0.077 Uiso 1 1 calc R U
C4_1 C 0.4512(9) -0.0385(6) 0.3411(5) 0.065(3) Uani 1 1 d . U
H4_1 H 0.460217 -0.072515 0.313071 0.078 Uiso 1 1 calc R U
C5_1 C 0.4020(8) -0.0654(6) 0.4043(5) 0.060(3) Uani 1 1 d . U
H5_1 H 0.377170 -0.118083 0.420458 0.073 Uiso 1 1 calc R U
C6_1 C 0.3896(7) -0.0145(5) 0.4436(5) 0.047(2) Uani 1 1 d . U
C7_1 C 0.3370(7) -0.0374(5) 0.5122(5) 0.048(2) Uani 1 1 d . U
C9_1 C 0.2501(9) -0.1252(7) 0.6071(6) 0.072(3) Uani 1 1 d . U
H9_1 H 0.223393 -0.176564 0.629803 0.087 Uiso 1 1 calc R U
C10_1 C 0.2408(8) -0.0652(6) 0.6373(5) 0.063(3) Uani 1 1 d . U
H10_1 H 0.206308 -0.073235 0.680507 0.075 Uiso 1 1 calc R U
C11_1 C 0.2823(8) 0.0063(6) 0.6040(5) 0.058(3) Uani 1 1 d . U
H11_1 H 0.276438 0.047972 0.625015 0.069 Uiso 1 1 calc R U
N12_1 N 0.3309(6) 0.0209(4) 0.5429(4) 0.0467(18) Uani 1 1 d . U
C13_1 C 0.4480(7) 0.2284(5) 0.4254(4) 0.0415(19) Uani 1 1 d . U
C14_1 C 0.4764(7) 0.2903(5) 0.3835(4) 0.045(2) Uani 1 1 d . U
C15_1 C 0.5085(6) 0.3632(5) 0.3306(4) 0.0398(18) Uani 1 1 d . U
C16_1 C 0.5752(6) 0.3523(5) 0.2764(4) 0.0414(19) Uani 1 1 d . U
H16_1 H 0.600159 0.296165 0.274877 0.050 Uiso 1 1 calc R U
C17_1 C 0.6036(7) 0.4230(5) 0.2259(4) 0.0396(19) Uani 1 1 d . U
C18_1 C 0.6783(6) 0.4231(5) 0.1673(4) 0.0393(19) Uani 1 1 d . U
O19_1 O 0.7286(4) 0.4827(3) 0.1460(3) 0.0402(13) Uani 1 1 d . U
N20_1 N 0.6899(6) 0.3647(5) 0.1375(4) 0.0516(19) Uani 1 1 d . U
C21_1 C 0.6230(10) 0.3042(7) 0.1465(6) 0.080(4) Uani 1 1 d . U
H21A_1 H 0.604669 0.310262 0.101554 0.096 Uiso 1 1 calc R U
H21B_1 H 0.561504 0.320033 0.172523 0.096 Uiso 1 1 calc R U
C22_1 C 0.6664(13) 0.2110(7) 0.1824(8) 0.125(7) Uani 1 1 d . U
H22A_1 H 0.613704 0.176137 0.195520 0.187 Uiso 1 1 calc R U
H22B_1 H 0.696394 0.206098 0.222899 0.187 Uiso 1 1 calc R U
H22C_1 H 0.717057 0.190466 0.152168 0.187 Uiso 1 1 calc R U
C23_1 C 0.7703(9) 0.3688(6) 0.0825(5) 0.067(3) Uani 1 1 d . U
H23A_1 H 0.791197 0.311204 0.078370 0.080 Uiso 1 1 calc R U
H23B_1 H 0.828174 0.384743 0.094521 0.080 Uiso 1 1 calc R U
C24_1 C 0.7381(11) 0.4330(8) 0.0160(5) 0.086(4) Uani 1 1 d . U
H24A_1 H 0.791367 0.430622 -0.019330 0.130 Uiso 1 1 calc R U
H24B_1 H 0.723338 0.490952 0.018605 0.130 Uiso 1 1 calc R U
H24C_1 H 0.678630 0.419307 0.005049 0.130 Uiso 1 1 calc R U
C25_1 C 0.4735(6) 0.4472(5) 0.3290(4) 0.0407(19) Uani 1 1 d . U
H25_1 H 0.427483 0.457795 0.363809 0.049 Uiso 1 1 calc R U
C26_1 C 0.5059(6) 0.5151(5) 0.2766(4) 0.0379(18) Uani 1 1 d . U
N27_1 N 0.5728(5) 0.5037(4) 0.2271(3) 0.0366(15) Uani 1 1 d . U
C28_1 C 0.4850(7) 0.6097(5) 0.2712(4) 0.0424(19) Uani 1 1 d . U
O29_1 O 0.5516(4) 0.6524(3) 0.2400(3) 0.0407(13) Uani 1 1 d . U
N30_1 N 0.4052(6) 0.6442(5) 0.2982(4) 0.056(2) Uani 1 1 d . U
C31_1 C 0.3137(8) 0.6083(7) 0.3248(6) 0.068(3) Uani 1 1 d . U
H31A_1 H 0.317111 0.557390 0.311649 0.082 Uiso 1 1 calc R U
H31B_1 H 0.256873 0.651761 0.303525 0.082 Uiso 1 1 calc R U
C32_1 C 0.2946(9) 0.5818(7) 0.4012(6) 0.071(3) Uani 1 1 d . U
H32A_1 H 0.233292 0.557751 0.415239 0.106 Uiso 1 1 calc R U
H32B_1 H 0.288196 0.632340 0.414606 0.106 Uiso 1 1 calc R U
H32C_1 H 0.350133 0.538347 0.422806 0.106 Uiso 1 1 calc R U
C33_1 C 0.4020(9) 0.7348(6) 0.2979(6) 0.079(4) Uani 1 1 d . U
H33A_1 H 0.361875 0.742159 0.338332 0.095 Uiso 1 1 calc R U
H33B_1 H 0.470029 0.743546 0.299483 0.095 Uiso 1 1 calc R U
C34_1 C 0.3575(14) 0.8008(8) 0.2349(8) 0.125(6) Uani 1 1 d . U
H34A_1 H 0.352374 0.858676 0.236445 0.187 Uiso 1 1 calc R U
H34B_1 H 0.291337 0.790429 0.232397 0.187 Uiso 1 1 calc R U
H34C_1 H 0.399886 0.795988 0.195010 0.187 Uiso 1 1 calc R U
C35_1 C 0.3595(7) 0.1815(5) 0.5562(4) 0.045(2) Uani 1 1 d . U
C36_1 C 0.3340(8) 0.2094(6) 0.6018(5) 0.053(2) Uani 1 1 d . U
C37_1 C 0.3029(7) 0.2464(6) 0.6539(5) 0.045(2) Uani 1 1 d . U
C38_1 C 0.2716(7) 0.3347(6) 0.6365(5) 0.049(2) Uani 1 1 d . U
H38_1 H 0.267258 0.370311 0.590400 0.058 Uiso 1 1 calc R U
C39_1 C 0.2467(7) 0.3708(5) 0.6871(4) 0.0418(19) Uani 1 1 d . U
C40_1 C 0.2261(7) 0.4657(5) 0.6777(4) 0.0451(19) Uani 1 1 d . U
O41_1 O 0.2491(4) 0.4843(3) 0.7249(3) 0.0416(13) Uani 1 1 d . U
N42_1 N 0.1852(7) 0.5264(5) 0.6249(4) 0.061(2) Uani 1 1 d . U
C43_1 C 0.1562(9) 0.5101(7) 0.5671(5) 0.068(3) Uani 1 1 d . U
H43A_1 H 0.133812 0.453647 0.584014 0.081 Uiso 1 1 calc R U
H43B_1 H 0.215396 0.506209 0.535453 0.081 Uiso 1 1 calc R U
C44_1 C 0.0763(9) 0.5770(8) 0.5292(6) 0.077(3) Uani 1 1 d . U
H44A_1 H 0.056758 0.559032 0.494800 0.115 Uiso 1 1 calc R U
H44B_1 H 0.100606 0.631781 0.507415 0.115 Uiso 1 1 calc R U
H44C_1 H 0.018849 0.584346 0.560635 0.115 Uiso 1 1 calc R U
C45_1 C 0.1703(11) 0.6144(7) 0.6219(6) 0.085(4) Uani 1 1 d D U
H45A_1 H 0.156848 0.617378 0.667927 0.102 Uiso 1 1 calc R U
H45B_1 H 0.113315 0.648783 0.595163 0.102 Uiso 1 1 calc R U
C46_1 C 0.2612(11) 0.6474(9) 0.5898(8) 0.101(4) Uani 1 1 d D U
H46A_1 H 0.256806 0.705255 0.591250 0.152 Uiso 1 1 calc R U
H46B_1 H 0.269735 0.649968 0.542720 0.152 Uiso 1 1 calc R U
H46C_1 H 0.317934 0.609092 0.613967 0.152 Uiso 1 1 calc R U
C47_1 C 0.3014(7) 0.1964(5) 0.7225(5) 0.050(2) Uani 1 1 d . U
H47_1 H 0.317491 0.135369 0.736245 0.059 Uiso 1 1 calc R U
C48_1 C 0.2764(7) 0.2361(5) 0.7701(4) 0.046(2) Uani 1 1 d . U
N49_1 N 0.2528(5) 0.3222(4) 0.7529(3) 0.0408(15) Uani 1 1 d . U
C50_1 C 0.2808(7) 0.1943(5) 0.8451(4) 0.050(2) Uani 1 1 d . U
O51_1 O 0.3127(5) 0.2348(4) 0.8748(3) 0.0515(15) Uani 1 1 d . U
N52_1 N 0.2533(7) 0.1182(5) 0.8792(4) 0.063(2) Uani 1 1 d . U
C53_1 C 0.2634(12) 0.0805(7) 0.9516(5) 0.090(4) Uani 1 1 d . U
H53A_1 H 0.325570 0.092221 0.961669 0.108 Uiso 1 1 calc R U
H53B_1 H 0.268387 0.017259 0.966045 0.108 Uiso 1 1 calc R U
C54_1 C 0.1773(13) 0.1157(9) 0.9916(7) 0.115(6) Uani 1 1 d . U
H54A_1 H 0.185400 0.086092 1.040034 0.173 Uiso 1 1 calc R U
H54B_1 H 0.115329 0.106167 0.980622 0.173 Uiso 1 1 calc R U
H54C_1 H 0.175280 0.177536 0.980213 0.173 Uiso 1 1 calc R U
C55_1 C 0.1980(10) 0.0746(7) 0.8522(6) 0.085(4) Uani 1 1 d . U
H55A_1 H 0.177161 0.114100 0.807226 0.103 Uiso 1 1 calc R U
H55B_1 H 0.137299 0.062358 0.882178 0.103 Uiso 1 1 calc R U
C56_1 C 0.2555(13) -0.0090(8) 0.8453(8) 0.112(6) Uani 1 1 d . U
H56A_1 H 0.209426 -0.042526 0.840165 0.167 Uiso 1 1 calc R U
H56B_1 H 0.291471 -0.042214 0.885810 0.167 Uiso 1 1 calc R U
H56C_1 H 0.302817 0.003813 0.805548 0.167 Uiso 1 1 calc R U
PT57_1 Pt 0.39280(3) 0.12855(2) 0.48723(2) 0.04114(12) Uani 1 1 d . U
EU58_1 Eu 0.30930(3) 0.38670(2) 0.82984(2) 0.03517(12) Uani 1 1 d . U
C8_1 C 0.2980(8) -0.1116(6) 0.5438(6) 0.062(3) Uani 1 1 d . U
H8_1 H 0.303937 -0.152846 0.522279 0.074 Uiso 1 1 calc R U
C1_2 C 0.5655(6) 0.4508(8) 0.8955(5) 0.107(4) Uani 1 1 d G U
H1_2 H 0.506249 0.453967 0.923816 0.128 Uiso 1 1 calc R U
C2_2 C 0.6139(9) 0.5214(7) 0.8679(7) 0.165(6) Uani 1 1 d G U
H2_2 H 0.587702 0.572753 0.877408 0.197 Uiso 1 1 calc R U
C3_2 C 0.7006(9) 0.5168(9) 0.8265(6) 0.190(8) Uani 1 1 d G U
H3_2 H 0.733677 0.565000 0.807652 0.228 Uiso 1 1 calc R U
C4_2 C 0.7389(7) 0.4416(11) 0.8126(5) 0.177(7) Uani 1 1 d G U
H4_2 H 0.798200 0.438463 0.784304 0.212 Uiso 1 1 calc R U
C5_2 C 0.6906(7) 0.3710(9) 0.8402(5) 0.130(5) Uani 1 1 d G U
H5_2 H 0.716749 0.319677 0.830712 0.156 Uiso 1 1 calc R U
C6_2 C 0.6038(7) 0.3757(7) 0.8816(5) 0.104(4) Uani 1 1 d G U
C7_2 C 0.5541(9) 0.2992(9) 0.9096(6) 0.084(3) Uani 1 1 d . U
H7_2 H 0.572904 0.263771 0.879624 0.101 Uiso 1 1 calc R U
C8_2 C 0.5835(10) 0.2435(11) 0.9815(6) 0.112(5) Uani 1 1 d . U
H8A_2 H 0.601829 0.181770 0.986789 0.134 Uiso 1 1 calc R U
H8AB_2 H 0.639193 0.262265 0.993601 0.134 Uiso 1 1 calc R U
O9_2 O 0.4902(6) 0.2604(6) 1.0227(4) 0.093(3) Uani 1 1 d . U
N10_2 N 0.4460(6) 0.3246(5) 0.9145(4) 0.0534(19) Uani 1 1 d . U
C11_2 C 0.4206(8) 0.2994(7) 0.9786(5) 0.063(3) Uani 1 1 d . U
C12_2 C 0.3177(8) 0.3138(6) 1.0054(5) 0.054(2) Uani 1 1 d . U
C13_2 C 0.2905(9) 0.2953(8) 1.0747(5) 0.073(3) Uani 1 1 d . U
H13_2 H 0.338232 0.270209 1.107405 0.088 Uiso 1 1 calc R U
C14_2 C 0.1914(9) 0.3153(8) 1.0928(5) 0.075(3) Uani 1 1 d . U
H14_2 H 0.169915 0.303896 1.139134 0.090 Uiso 1 1 calc R U
C15_2 C 0.1230(8) 0.3513(7) 1.0452(5) 0.062(3) Uani 1 1 d . U
H15_2 H 0.054432 0.363755 1.058120 0.075 Uiso 1 1 calc R U
N16_2 N 0.2528(5) 0.3496(4) 0.9581(3) 0.0434(16) Uani 1 1 d . U
C17_2 C 0.1561(7) 0.3691(6) 0.9779(4) 0.048(2) Uani 1 1 d . U
C18_2 C 0.0923(7) 0.4078(6) 0.9220(4) 0.0431(18) Uani 1 1 d . U
O19_2 O -0.0002(5) 0.4426(4) 0.9351(3) 0.0566(17) Uani 1 1 d . U
C20_2 C -0.0468(7) 0.4718(7) 0.8716(5) 0.060(3) Uani 1 1 d . U
H20A_2 H -0.078343 0.533067 0.859488 0.072 Uiso 1 1 calc R U
H20B_2 H -0.097908 0.437058 0.875037 0.072 Uiso 1 1 calc R U
N21_2 N 0.1214(5) 0.4116(4) 0.8611(3) 0.0423(16) Uani 1 1 d . U
C22_2 C 0.0132(7) 0.4160(6) 0.7747(5) 0.051(2) Uani 1 1 d . U
C23_2 C -0.0202(8) 0.4635(7) 0.7120(5) 0.064(3) Uani 1 1 d . U
H23_2 H -0.025999 0.524411 0.696825 0.076 Uiso 1 1 calc R U
C24_2 C -0.0456(9) 0.4273(9) 0.6703(6) 0.078(3) Uani 1 1 d . U
H24_2 H -0.065725 0.461029 0.626261 0.093 Uiso 1 1 calc R U
C25_2 C -0.0402(9) 0.3365(9) 0.6963(7) 0.076(3) Uani 1 1 d . U
H25_2 H -0.058625 0.309154 0.669123 0.092 Uiso 1 1 calc R U
C26_2 C -0.0100(9) 0.2883(8) 0.7576(7) 0.074(3) Uani 1 1 d . U
H26_2 H -0.006320 0.227573 0.773270 0.089 Uiso 1 1 calc R U
C27_2 C 0.0162(8) 0.3277(7) 0.7988(6) 0.064(3) Uani 1 1 d . U
H27_2 H 0.035779 0.293987 0.842996 0.077 Uiso 1 1 calc R U
S1_3 S -0.0491(3) 0.2806(3) 1.2346(2) 0.1053(12) Uani 1 1 d D U
O2_3 O 0.0201(10) 0.2724(13) 1.2801(8) 0.268(9) Uani 1 1 d D U
O3_3 O -0.0350(9) 0.3442(6) 1.1694(5) 0.170(5) Uani 1 1 d D U
O4_3 O -0.1504(6) 0.2812(6) 1.2617(4) 0.105(3) Uani 1 1 d D U
C5_3 C -0.0216(9) 0.1935(10) 1.2178(7) 0.152(5) Uani 1 1 d D U
F6_3 F 0.0732(9) 0.1708(8) 1.1895(9) 0.271(9) Uani 1 1 d D U
F7_3 F -0.0782(13) 0.1826(10) 1.1720(9) 0.285(8) Uani 1 1 d D U
F8_3 F -0.0265(9) 0.1156(6) 1.2721(8) 0.241(7) Uani 1 1 d D U
C1_4 C 0.5135(11) 0.3482(8) 0.5207(7) 0.092(4) Uani 1 1 d . U
H1A_4 H 0.562883 0.304373 0.549042 0.138 Uiso 1 1 calc R U
H1B_4 H 0.545459 0.377235 0.476497 0.138 Uiso 1 1 calc R U
H1C_4 H 0.461517 0.320608 0.514839 0.138 Uiso 1 1 calc R U
C2_4 C 0.4691(12) 0.4118(10) 0.5535(7) 0.097(4) Uani 1 1 d . U
N3_4 N 0.4333(9) 0.4610(8) 0.5811(6) 0.095(3) Uani 1 1 d . U
S1_6 S 0.1716(3) -0.1861(2) 1.4122(2) 0.0955(11) Uani 1 1 d D U
O2_6 O 0.2736(6) -0.2082(6) 1.4288(5) 0.099(3) Uani 1 1 d D U
O3_6 O 0.1033(9) -0.1921(12) 1.4752(6) 0.203(7) Uani 1 1 d D U
O4_6 O 0.1396(11) -0.2245(9) 1.3731(9) 0.194(7) Uani 1 1 d D U
C5_6 C 0.1462(11) -0.0836(10) 1.3778(8) 0.149(5) Uani 1 1 d D U
F6_6 F 0.1585(10) -0.0349(6) 1.4168(8) 0.201(6) Uani 1 1 d D U
F7_6 F 0.2002(14) -0.0543(10) 1.3164(8) 0.255(7) Uani 1 1 d D U
F8_6 F 0.0435(10) -0.0534(8) 1.3668(9) 0.235(7) Uani 1 1 d D U
S1_5 S 0.8800(9) 0.1250(8) 0.9504(5) 0.317(7) Uani 1 1 d D U
O2_5 O 0.9220(18) 0.0555(18) 1.0150(11) 0.478(17) Uani 1 1 d D U
O3_5 O 0.7799(13) 0.1135(12) 0.9437(13) 0.380(12) Uani 1 1 d D U
O4_5 O 0.9482(14) 0.1372(12) 0.8937(9) 0.293(11) Uani 1 1 d D U
C5_5 C 0.8743(13) 0.202(2) 0.9864(9) 0.265(9) Uani 1 1 d D U
F6_5 F 0.9583(13) 0.2123(11) 0.9973(10) 0.294(8) Uani 1 1 d D U
F7_5 F 0.8364(16) 0.2776(10) 0.9429(11) 0.371(12) Uani 1 1 d D U
F8_5 F 0.8169(14) 0.1891(10) 1.0405(7) 0.258(8) Uani 1 1 d D U

loop_
_atom_site_aniso_label
_atom_site_aniso_U_11
_atom_site_aniso_U_22
_atom_site_aniso_U_33
_atom_site_aniso_U_23
_atom_site_aniso_U_13
_atom_site_aniso_U_12
C013 0.046(5) 0.054(5) 0.040(5) -0.020(4) 0.008(4) -0.007(4)
N1_1 0.063(5) 0.039(3) 0.040(4) -0.023(3) 0.008(3) -0.016(3)
C2_1 0.087(7) 0.042(5) 0.044(5) -0.025(4) 0.018(5) -0.020(5)
C3_1 0.097(8) 0.057(6) 0.050(6) -0.035(5) 0.019(5) -0.027(5)
C4_1 0.103(8) 0.052(5) 0.054(6) -0.036(5) 0.012(5) -0.021(5)
C5_1 0.078(7) 0.052(5) 0.067(6) -0.038(5) 0.014(5) -0.024(5)
C6_1 0.058(6) 0.041(4) 0.051(5) -0.025(4) 0.014(4) -0.021(4)
C7_1 0.059(6) 0.035(4) 0.055(5) -0.023(4) 0.010(4) -0.012(4)
C9_1 0.092(8) 0.052(6) 0.077(7) -0.025(5) 0.028(6) -0.040(5)
C10_1 0.079(7) 0.049(5) 0.059(6) -0.020(4) 0.033(5) -0.031(5)
C11_1 0.084(7) 0.046(5) 0.047(5) -0.022(4) 0.022(5) -0.026(5)
N12_1 0.058(5) 0.042(4) 0.043(4) -0.021(3) 0.015(3) -0.017(3)
C13_1 0.054(5) 0.047(4) 0.036(4) -0.029(3) 0.010(4) -0.017(4)
C14_1 0.064(6) 0.042(4) 0.035(4) -0.021(3) 0.012(4) -0.018(4)
C15_1 0.046(5) 0.044(4) 0.036(4) -0.020(3) 0.008(4) -0.018(4)
C16_1 0.052(5) 0.042(4) 0.037(4) -0.022(3) 0.012(4) -0.015(4)
C17_1 0.055(5) 0.038(4) 0.031(4) -0.018(3) 0.011(3) -0.019(4)
C18_1 0.051(5) 0.037(4) 0.028(4) -0.015(3) 0.011(3) -0.009(3)
O19_1 0.051(4) 0.040(3) 0.032(3) -0.018(2) 0.011(3) -0.014(3)
N20_1 0.072(5) 0.052(4) 0.044(4) -0.034(3) 0.021(4) -0.024(4)
C21_1 0.118(9) 0.083(7) 0.067(7) -0.055(6) 0.045(6) -0.058(6)
C22_1 0.198(16) 0.060(6) 0.122(12) -0.059(7) 0.101(11) -0.057(8)
C23_1 0.099(8) 0.054(5) 0.058(6) -0.040(5) 0.037(5) -0.024(5)
C24_1 0.141(12) 0.098(9) 0.036(5) -0.034(5) 0.025(6) -0.057(8)
C25_1 0.051(5) 0.040(4) 0.033(4) -0.016(3) 0.012(4) -0.016(4)
C26_1 0.044(5) 0.044(4) 0.027(4) -0.015(3) 0.007(3) -0.013(3)
N27_1 0.041(4) 0.039(3) 0.028(3) -0.011(3) 0.006(3) -0.009(3)
C28_1 0.054(5) 0.032(4) 0.035(4) -0.009(3) 0.007(4) -0.007(3)
O29_1 0.050(3) 0.039(3) 0.032(3) -0.016(2) 0.017(3) -0.013(3)
N30_1 0.056(5) 0.044(4) 0.061(5) -0.018(4) 0.024(4) -0.009(3)
C31_1 0.066(6) 0.051(5) 0.072(6) -0.015(5) 0.023(6) -0.007(5)
C32_1 0.074(8) 0.072(7) 0.065(6) -0.027(6) 0.025(6) -0.023(6)
C33_1 0.087(8) 0.046(5) 0.086(8) -0.023(5) 0.048(6) -0.011(5)
C34_1 0.181(17) 0.054(7) 0.103(11) -0.007(7) 0.019(10) -0.001(9)
C35_1 0.058(6) 0.039(4) 0.039(4) -0.016(4) 0.011(4) -0.019(4)
C36_1 0.069(6) 0.051(5) 0.045(5) -0.028(4) 0.015(5) -0.015(5)
C37_1 0.053(5) 0.046(4) 0.047(4) -0.027(4) 0.011(4) -0.019(4)
C38_1 0.060(6) 0.049(4) 0.043(5) -0.025(4) 0.006(4) -0.011(4)
C39_1 0.056(5) 0.042(4) 0.035(4) -0.020(3) 0.004(4) -0.017(4)
C40_1 0.057(6) 0.042(4) 0.038(4) -0.019(3) 0.003(4) -0.006(4)
O41_1 0.060(4) 0.036(3) 0.030(3) -0.015(2) 0.005(3) -0.011(3)
N42_1 0.093(6) 0.049(4) 0.044(4) -0.026(3) -0.013(4) 0.007(4)
C43_1 0.093(8) 0.064(6) 0.049(6) -0.027(5) -0.009(5) -0.004(5)
C44_1 0.080(8) 0.092(8) 0.060(7) -0.030(6) -0.013(5) -0.005(6)
C45_1 0.142(11) 0.054(5) 0.063(7) -0.023(5) -0.032(7) -0.005(6)
C46_1 0.136(12) 0.075(8) 0.110(12) -0.039(8) -0.041(9) -0.022(7)
C47_1 0.064(6) 0.037(4) 0.055(4) -0.026(4) 0.022(5) -0.022(4)
C48_1 0.060(6) 0.038(4) 0.043(4) -0.018(3) 0.017(4) -0.022(4)
N49_1 0.051(4) 0.036(3) 0.038(3) -0.016(3) 0.010(3) -0.018(3)
C50_1 0.071(6) 0.033(4) 0.038(4) -0.011(3) 0.023(4) -0.014(4)
O51_1 0.075(5) 0.038(3) 0.036(3) -0.011(2) 0.018(3) -0.014(3)
N52_1 0.097(6) 0.038(4) 0.047(4) -0.013(3) 0.028(4) -0.022(4)
C53_1 0.156(12) 0.047(6) 0.045(5) -0.002(4) 0.024(6) -0.016(7)
C54_1 0.172(15) 0.101(10) 0.061(8) -0.027(8) 0.038(9) -0.031(10)
C55_1 0.126(10) 0.060(6) 0.082(7) -0.039(6) 0.044(7) -0.051(6)
C56_1 0.171(15) 0.055(7) 0.113(12) -0.042(7) 0.044(11) -0.044(8)
PT57_1 0.0590(2) 0.03404(18) 0.03490(19) -0.01827(14) 0.01363(16) -0.01752(15)
EU58_1 0.0457(3) 0.0350(2) 0.0255(2) -0.01303(17) 0.00942(18) -0.01185(18)
C8_1 0.076(7) 0.044(5) 0.074(6) -0.031(5) 0.022(5) -0.028(5)
C1_2 0.071(8) 0.131(9) 0.100(10) -0.003(8) -0.039(7) -0.026(7)
C2_2 0.109(11) 0.194(12) 0.176(16) 0.007(12) -0.075(10) -0.082(10)
C3_2 0.120(13) 0.267(17) 0.180(18) -0.005(15) -0.053(10) -0.129(14)
C4_2 0.102(11) 0.31(2) 0.112(13) -0.013(14) -0.034(9) -0.112(12)
C5_2 0.056(8) 0.253(15) 0.077(9) -0.044(10) 0.007(6) -0.051(8)
C6_2 0.054(7) 0.170(9) 0.065(8) -0.019(7) -0.006(6) -0.010(7)
C7_2 0.054(6) 0.132(8) 0.053(5) -0.032(6) -0.002(5) 0.012(6)
C8_2 0.068(7) 0.168(12) 0.060(7) -0.017(7) -0.007(5) 0.029(8)
O9_2 0.071(5) 0.129(7) 0.042(4) -0.010(4) -0.012(3) 0.031(5)
N10_2 0.048(4) 0.071(5) 0.039(4) -0.024(4) 0.000(3) 0.000(4)
C11_2 0.063(5) 0.074(6) 0.043(5) -0.017(5) -0.004(4) 0.002(5)
C12_2 0.063(5) 0.056(5) 0.039(4) -0.018(4) -0.001(4) 0.004(4)
C13_2 0.078(6) 0.098(8) 0.032(4) -0.014(5) -0.002(4) -0.007(6)
C14_2 0.079(7) 0.103(8) 0.028(4) -0.011(5) 0.013(4) -0.016(6)
C15_2 0.062(6) 0.086(7) 0.038(4) -0.026(5) 0.016(4) -0.017(5)
N16_2 0.052(4) 0.047(4) 0.032(4) -0.018(3) 0.010(3) -0.012(3)
C17_2 0.053(5) 0.057(5) 0.036(4) -0.020(4) 0.010(3) -0.012(4)
C18_2 0.046(4) 0.048(5) 0.042(4) -0.024(4) 0.009(3) -0.014(4)
O19_2 0.051(4) 0.074(4) 0.043(4) -0.029(3) 0.011(3) 0.001(3)
C20_2 0.046(5) 0.085(7) 0.050(5) -0.032(5) 0.005(4) 0.000(5)
N21_2 0.045(4) 0.047(4) 0.036(4) -0.016(3) 0.005(3) -0.012(3)
C22_2 0.046(5) 0.059(5) 0.047(5) -0.019(4) 0.005(4) -0.012(4)
C23_2 0.067(7) 0.068(6) 0.055(6) -0.018(4) -0.008(5) -0.014(5)
C24_2 0.076(8) 0.105(7) 0.063(7) -0.031(6) -0.010(6) -0.032(7)
C25_2 0.059(7) 0.105(7) 0.086(7) -0.054(6) 0.001(6) -0.025(6)
C26_2 0.068(7) 0.074(6) 0.089(7) -0.039(5) 0.004(6) -0.021(6)
C27_2 0.062(7) 0.059(5) 0.069(6) -0.024(5) 0.006(5) -0.010(5)
S1_3 0.108(3) 0.088(2) 0.099(3) -0.016(2) 0.017(2) -0.019(2)
O2_3 0.141(11) 0.42(3) 0.308(17) -0.216(18) -0.097(14) 0.024(16)
O3_3 0.214(13) 0.131(8) 0.140(8) -0.051(7) 0.124(8) -0.065(9)
O4_3 0.102(6) 0.092(6) 0.086(6) -0.001(5) 0.030(5) -0.024(5)
C5_3 0.108(11) 0.114(8) 0.223(17) -0.057(8) 0.014(11) -0.016(10)
F6_3 0.165(9) 0.154(11) 0.45(2) -0.108(13) 0.120(12) -0.032(9)
F7_3 0.299(15) 0.223(15) 0.41(2) -0.189(14) -0.109(18) -0.004(15)
F8_3 0.169(11) 0.094(6) 0.358(17) -0.001(9) 0.045(10) 0.005(7)
C1_4 0.132(12) 0.089(9) 0.070(8) -0.040(7) 0.013(8) -0.039(8)
C2_4 0.120(12) 0.107(10) 0.077(9) -0.048(8) 0.007(8) -0.029(9)
N3_4 0.107(9) 0.119(9) 0.075(7) -0.051(7) -0.001(6) -0.025(7)
S1_6 0.104(3) 0.085(2) 0.117(3) -0.059(2) -0.001(2) -0.018(2)
O2_6 0.098(6) 0.082(6) 0.131(8) -0.049(6) -0.026(5) -0.010(5)
O3_6 0.114(9) 0.34(2) 0.134(10) -0.038(10) 0.010(7) -0.087(12)
O4_6 0.199(13) 0.166(11) 0.298(16) -0.155(13) -0.129(12) 0.006(10)
C5_6 0.171(12) 0.101(7) 0.180(13) -0.037(8) -0.081(11) -0.010(9)
F6_6 0.248(14) 0.094(6) 0.300(14) -0.087(9) -0.132(11) -0.002(8)
F7_6 0.314(16) 0.191(13) 0.188(11) 0.021(8) -0.047(12) -0.026(13)
F8_6 0.200(10) 0.138(9) 0.38(2) -0.085(12) -0.168(11) 0.042(8)
S1_5 0.409(15) 0.308(11) 0.271(11) -0.152(8) 0.214(10) -0.207(11)
O2_5 0.49(3) 0.287(17) 0.42(3) 0.07(2) 0.255(19) -0.11(2)
O3_5 0.335(18) 0.178(15) 0.65(4) -0.21(2) 0.245(17) -0.160(15)
O4_5 0.39(2) 0.275(19) 0.272(17) -0.191(15) 0.232(18) -0.168(19)
C5_5 0.32(2) 0.322(17) 0.134(16) -0.133(12) 0.038(15) 0.040(17)
F6_5 0.344(19) 0.224(16) 0.33(2) -0.169(16) 0.079(15) -0.020(14)
F7_5 0.38(2) 0.238(13) 0.34(2) 0.016(14) 0.104(19) -0.037(18)
F8_5 0.37(2) 0.213(14) 0.189(13) -0.084(10) 0.066(14) -0.072(15)

loop_
_atom_type_symbol
_atom_type_description
_atom_type_scat_dispersion_real
_atom_type_scat_dispersion_imag
_atom_type_scat_source
C C 0.0033 0.0016 'International Tables Vol C Tables 4.2.6.8 and 6.1.1.4'
H H 0.0000 0.0000 'International Tables Vol C Tables 4.2.6.8 and 6.1.1.4'
Eu Eu -0.1578 3.6682 'International Tables Vol C Tables 4.2.6.8 and 6.1.1.4'
F F 0.0171 0.0103 'International Tables Vol C Tables 4.2.6.8 and 6.1.1.4'
N N 0.0061 0.0033 'International Tables Vol C Tables 4.2.6.8 and 6.1.1.4'
O O 0.0106 0.0060 'International Tables Vol C Tables 4.2.6.8 and 6.1.1.4'
Pt Pt -1.7033 8.3905 'International Tables Vol C Tables 4.2.6.8 and 6.1.1.4'
S S 0.1246 0.1234 'International Tables Vol C Tables 4.2.6.8 and 6.1.1.4'

loop_
_geom_angle_atom_site_label_1
_geom_angle_atom_site_label_2
_geom_angle_atom_site_label_3
_geom_angle
_geom_angle_site_symmetry_1
_geom_angle_site_symmetry_3
N21_2 C013 C22_2 114.4(7) . .
N21_2 C013 C20_2 102.5(7) . .
C22_2 C013 C20_2 114.0(8) . .
N21_2 C013 H013 108.5 . .
C22_2 C013 H013 108.5 . .
C20_2 C013 H013 108.5 . .
C2_1 N1_1 C6_1 119.1(7) . .
C2_1 N1_1 PT57_1 126.1(6) . .
C6_1 N1_1 PT57_1 114.9(6) . .
N1_1 C2_1 C3_1 122.4(8) . .
N1_1 C2_1 H2_1 118.8 . .
C3_1 C2_1 H2_1 118.8 . .
C2_1 C3_1 C4_1 118.5(9) . .
C2_1 C3_1 H3_1 120.7 . .
C4_1 C3_1 H3_1 120.7 . .
C3_1 C4_1 C5_1 119.8(8) . .
C3_1 C4_1 H4_1 120.1 . .
C5_1 C4_1 H4_1 120.1 . .
C6_1 C5_1 C4_1 118.8(9) . .
C6_1 C5_1 H5_1 120.6 . .
C4_1 C5_1 H5_1 120.6 . .
N1_1 C6_1 C5_1 121.4(8) . .
N1_1 C6_1 C7_1 115.7(7) . .
C5_1 C6_1 C7_1 122.9(8) . .
N12_1 C7_1 C8_1 121.0(8) . .
N12_1 C7_1 C6_1 114.7(7) . .
C8_1 C7_1 C6_1 124.3(8) . .
C10_1 C9_1 C8_1 120.2(9) . .
C10_1 C9_1 H9_1 119.9 . .
C8_1 C9_1 H9_1 119.9 . .
C11_1 C10_1 C9_1 118.1(9) . .
C11_1 C10_1 H10_1 120.9 . .
C9_1 C10_1 H10_1 120.9 . .
N12_1 C11_1 C10_1 123.2(9) . .
N12_1 C11_1 H11_1 118.4 . .
C10_1 C11_1 H11_1 118.4 . .
C11_1 N12_1 C7_1 118.4(7) . .
C11_1 N12_1 PT57_1 126.1(6) . .
C7_1 N12_1 PT57_1 115.4(6) . .
C14_1 C13_1 PT57_1 174.3(8) . .
C13_1 C14_1 C15_1 176.9(9) . .
C25_1 C15_1 C16_1 117.1(7) . .
C25_1 C15_1 C14_1 122.1(7) . .
C16_1 C15_1 C14_1 120.8(7) . .
C17_1 C16_1 C15_1 119.7(7) . .
C17_1 C16_1 H16_1 120.1 . .
C15_1 C16_1 H16_1 120.1 . .
N27_1 C17_1 C16_1 122.2(7) . .
N27_1 C17_1 C18_1 110.6(6) . .
C16_1 C17_1 C18_1 126.9(7) . .
O19_1 C18_1 N20_1 120.7(7) . .
O19_1 C18_1 C17_1 116.9(7) . .
N20_1 C18_1 C17_1 122.4(7) . .
C18_1 O19_1 EU58_1 125.8(5) . 2_666
C18_1 N20_1 C21_1 126.4(7) . .
C18_1 N20_1 C23_1 117.1(7) . .
C21_1 N20_1 C23_1 115.9(7) . .
N20_1 C21_1 C22_1 114.0(12) . .
N20_1 C21_1 H21A_1 108.7 . .
C22_1 C21_1 H21A_1 108.7 . .
N20_1 C21_1 H21B_1 108.7 . .
C22_1 C21_1 H21B_1 108.7 . .
H21A_1 C21_1 H21B_1 107.6 . .
C21_1 C22_1 H22A_1 109.5 . .
C21_1 C22_1 H22B_1 109.5 . .
H22A_1 C22_1 H22B_1 109.5 . .
C21_1 C22_1 H22C_1 109.5 . .
H22A_1 C22_1 H22C_1 109.5 . .
H22B_1 C22_1 H22C_1 109.5 . .
N20_1 C23_1 C24_1 112.1(10) . .
N20_1 C23_1 H23A_1 109.2 . .
C24_1 C23_1 H23A_1 109.2 . .
N20_1 C23_1 H23B_1 109.2 . .
C24_1 C23_1 H23B_1 109.2 . .
H23A_1 C23_1 H23B_1 107.9 . .
C23_1 C24_1 H24A_1 109.5 . .
C23_1 C24_1 H24B_1 109.5 . .
H24A_1 C24_1 H24B_1 109.5 . .
C23_1 C24_1 H24C_1 109.5 . .
H24A_1 C24_1 H24C_1 109.5 . .
H24B_1 C24_1 H24C_1 109.5 . .
C26_1 C25_1 C15_1 119.8(7) . .
C26_1 C25_1 H25_1 120.1 . .
C15_1 C25_1 H25_1 120.1 . .
N27_1 C26_1 C25_1 122.6(7) . .
N27_1 C26_1 C28_1 110.2(7) . .
C25_1 C26_1 C28_1 126.6(7) . .
C26_1 N27_1 C17_1 118.3(7) . .
C26_1 N27_1 EU58_1 119.3(5) . 2_666
C17_1 N27_1 EU58_1 117.4(5) . 2_666
O29_1 C28_1 N30_1 121.2(7) . .
O29_1 C28_1 C26_1 115.6(7) . .
N30_1 C28_1 C26_1 123.2(8) . .
C28_1 O29_1 EU58_1 127.9(5) . 2_666
C28_1 N30_1 C31_1 127.3(8) . .
C28_1 N30_1 C33_1 117.0(8) . .
C31_1 N30_1 C33_1 115.6(7) . .
N30_1 C31_1 C32_1 114.1(10) . .
N30_1 C31_1 H31A_1 108.7 . .
C32_1 C31_1 H31A_1 108.7 . .
N30_1 C31_1 H31B_1 108.7 . .
C32_1 C31_1 H31B_1 108.7 . .
H31A_1 C31_1 H31B_1 107.6 . .
C31_1 C32_1 H32A_1 109.5 . .
C31_1 C32_1 H32B_1 109.5 . .
H32A_1 C32_1 H32B_1 109.5 . .
C31_1 C32_1 H32C_1 109.5 . .
H32A_1 C32_1 H32C_1 109.5 . .
H32B_1 C32_1 H32C_1 109.5 . .
C34_1 C33_1 N30_1 110.2(11) . .
C34_1 C33_1 H33A_1 109.6 . .
N30_1 C33_1 H33A_1 109.6 . .
C34_1 C33_1 H33B_1 109.6 . .
N30_1 C33_1 H33B_1 109.6 . .
H33A_1 C33_1 H33B_1 108.1 . .
C33_1 C34_1 H34A_1 109.5 . .
C33_1 C34_1 H34B_1 109.5 . .
H34A_1 C34_1 H34B_1 109.5 . .
C33_1 C34_1 H34C_1 109.5 . .
H34A_1 C34_1 H34C_1 109.5 . .
H34B_1 C34_1 H34C_1 109.5 . .
C36_1 C35_1 PT57_1 174.7(8) . .
C35_1 C36_1 C37_1 177.5(10) . .
C38_1 C37_1 C47_1 117.8(8) . .
C38_1 C37_1 C36_1 119.9(9) . .
C47_1 C37_1 C36_1 122.3(8) . .
C37_1 C38_1 C39_1 119.6(9) . .
C37_1 C38_1 H38_1 120.2 . .
C39_1 C38_1 H38_1 120.2 . .
N49_1 C39_1 C38_1 121.6(8) . .
N49_1 C39_1 C40_1 111.0(7) . .
C38_1 C39_1 C40_1 126.8(8) . .
O41_1 C40_1 N42_1 120.5(8) . .
O41_1 C40_1 C39_1 115.5(8) . .
N42_1 C40_1 C39_1 124.0(8) . .
C40_1 O41_1 EU58_1 127.3(5) . .
C40_1 N42_1 C45_1 118.4(8) . .
C40_1 N42_1 C43_1 124.0(8) . .
C45_1 N42_1 C43_1 117.6(9) . .
N42_1 C43_1 C44_1 114.3(9) . .
N42_1 C43_1 H43A_1 108.7 . .
C44_1 C43_1 H43A_1 108.7 . .
N42_1 C43_1 H43B_1 108.7 . .
C44_1 C43_1 H43B_1 108.7 . .
H43A_1 C43_1 H43B_1 107.6 . .
C43_1 C44_1 H44A_1 109.5 . .
C43_1 C44_1 H44B_1 109.5 . .
H44A_1 C44_1 H44B_1 109.5 . .
C43_1 C44_1 H44C_1 109.5 . .
H44A_1 C44_1 H44C_1 109.5 . .
H44B_1 C44_1 H44C_1 109.5 . .
N42_1 C45_1 C46_1 106.9(11) . .
N42_1 C45_1 H45A_1 110.3 . .
C46_1 C45_1 H45A_1 110.3 . .
N42_1 C45_1 H45B_1 110.3 . .
C46_1 C45_1 H45B_1 110.3 . .
H45A_1 C45_1 H45B_1 108.6 . .
C45_1 C46_1 H46A_1 109.5 . .
C45_1 C46_1 H46B_1 109.5 . .
H46A_1 C46_1 H46B_1 109.5 . .
C45_1 C46_1 H46C_1 109.5 . .
H46A_1 C46_1 H46C_1 109.5 . .
H46B_1 C46_1 H46C_1 109.5 . .
C48_1 C47_1 C37_1 119.6(8) . .
C48_1 C47_1 H47_1 120.2 . .
C37_1 C47_1 H47_1 120.2 . .
N49_1 C48_1 C47_1 122.1(8) . .
N49_1 C48_1 C50_1 110.5(7) . .
C47_1 C48_1 C50_1 127.1(8) . .
C39_1 N49_1 C48_1 118.9(7) . .
C39_1 N49_1 EU58_1 117.6(5) . .
C48_1 N49_1 EU58_1 115.9(6) . .
O51_1 C50_1 N52_1 121.2(9) . .
O51_1 C50_1 C48_1 116.4(7) . .
N52_1 C50_1 C48_1 122.3(9) . .
O51_1 C50_1 EU58_1 37.7(4) . .
N52_1 C50_1 EU58_1 153.3(6) . .
C48_1 C50_1 EU58_1 81.2(4) . .
C50_1 O51_1 EU58_1 123.4(6) . .
C50_1 N52_1 C53_1 118.9(9) . .
C50_1 N52_1 C55_1 125.0(9) . .
C53_1 N52_1 C55_1 115.3(9) . .
N52_1 C53_1 C54_1 112.4(12) . .
N52_1 C53_1 H53A_1 109.1 . .
C54_1 C53_1 H53A_1 109.1 . .
N52_1 C53_1 H53B_1 109.1 . .
C54_1 C53_1 H53B_1 109.1 . .
H53A_1 C53_1 H53B_1 107.9 . .
C53_1 C54_1 H54A_1 109.5 . .
C53_1 C54_1 H54B_1 109.5 . .
H54A_1 C54_1 H54B_1 109.5 . .
C53_1 C54_1 H54C_1 109.5 . .
H54A_1 C54_1 H54C_1 109.5 . .
H54B_1 C54_1 H54C_1 109.5 . .
N52_1 C55_1 C56_1 114.3(12) . .
N52_1 C55_1 H55A_1 108.7 . .
C56_1 C55_1 H55A_1 108.7 . .
N52_1 C55_1 H55B_1 108.7 . .
C56_1 C55_1 H55B_1 108.7 . .
H55A_1 C55_1 H55B_1 107.6 . .
C55_1 C56_1 H56A_1 109.5 . .
C55_1 C56_1 H56B_1 109.5 . .
H56A_1 C56_1 H56B_1 109.5 . .
C55_1 C56_1 H56C_1 109.5 . .
H56A_1 C56_1 H56C_1 109.5 . .
H56B_1 C56_1 H56C_1 109.5 . .
C35_1 PT57_1 C13_1 91.0(3) . .
C35_1 PT57_1 N12_1 94.7(3) . .
C13_1 PT57_1 N12_1 173.5(3) . .
C35_1 PT57_1 N1_1 174.0(3) . .
C13_1 PT57_1 N1_1 94.9(3) . .
N12_1 PT57_1 N1_1 79.4(3) . .
O41_1 EU58_1 O19_1 80.10(18) . 2_666
O41_1 EU58_1 O51_1 126.9(2) . .
O19_1 EU58_1 O51_1 145.43(19) 2_666 .
O41_1 EU58_1 O29_1 83.72(19) . 2_666
O19_1 EU58_1 O29_1 125.82(18) 2_666 2_666
O51_1 EU58_1 O29_1 82.60(19) . 2_666
O41_1 EU58_1 N49_1 62.7(2) . .
O19_1 EU58_1 N49_1 138.3(2) 2_666 .
O51_1 EU58_1 N49_1 64.3(2) . .
O29_1 EU58_1 N49_1 70.6(2) 2_666 .
O41_1 EU58_1 N21_2 78.7(2) . .
O19_1 EU58_1 N21_2 73.4(2) 2_666 .
O51_1 EU58_1 N21_2 89.9(2) . .
O29_1 EU58_1 N21_2 151.1(2) 2_666 .
N49_1 EU58_1 N21_2 81.0(2) . .
O41_1 EU58_1 N27_1 70.7(2) . 2_666
O19_1 EU58_1 N27_1 63.35(19) 2_666 2_666
O51_1 EU58_1 N27_1 140.1(2) . 2_666
O29_1 EU58_1 N27_1 62.48(19) 2_666 2_666
N49_1 EU58_1 N27_1 115.8(2) . 2_666
N21_2 EU58_1 N27_1 130.0(2) . 2_666
O41_1 EU58_1 N10_2 150.8(2) . .
O19_1 EU58_1 N10_2 91.2(2) 2_666 .
O51_1 EU58_1 N10_2 74.1(3) . .
O29_1 EU58_1 N10_2 78.9(2) 2_666 .
N49_1 EU58_1 N10_2 130.5(2) . .
N21_2 EU58_1 N10_2 125.7(2) . .
N27_1 EU58_1 N10_2 80.5(2) 2_666 .
O41_1 EU58_1 N16_2 137.4(2) . .
O19_1 EU58_1 N16_2 71.7(2) 2_666 .
O51_1 EU58_1 N16_2 73.8(2) . .
O29_1 EU58_1 N16_2 138.8(2) 2_666 .
N49_1 EU58_1 N16_2 124.1(2) . .
N21_2 EU58_1 N16_2 63.2(2) . .
N27_1 EU58_1 N16_2 120.1(2) 2_666 .
N10_2 EU58_1 N16_2 62.5(2) . .
O41_1 EU58_1 C50_1 108.0(2) . .
O19_1 EU58_1 C50_1 155.2(2) 2_666 .
O51_1 EU58_1 C50_1 18.9(2) . .
O29_1 EU58_1 C50_1 78.8(2) 2_666 .
N49_1 EU58_1 C50_1 45.5(2) . .
N21_2 EU58_1 C50_1 85.1(2) . .
N27_1 EU58_1 C50_1 141.3(2) 2_666 .
N10_2 EU58_1 C50_1 91.6(3) . .
N16_2 EU58_1 C50_1 87.9(2) . .
C7_1 C8_1 C9_1 118.9(9) . .
C7_1 C8_1 H8_1 120.5 . .
C9_1 C8_1 H8_1 120.5 . .
C2_2 C1_2 C6_2 120.0 . .
C2_2 C1_2 H1_2 120.0 . .
C6_2 C1_2 H1_2 120.0 . .
C3_2 C2_2 C1_2 120.0 . .
C3_2 C2_2 H2_2 120.0 . .
C1_2 C2_2 H2_2 120.0 . .
C2_2 C3_2 C4_2 120.0 . .
C2_2 C3_2 H3_2 120.0 . .
C4_2 C3_2 H3_2 120.0 . .
C5_2 C4_2 C3_2 120.0 . .
C5_2 C4_2 H4_2 120.0 . .
C3_2 C4_2 H4_2 120.0 . .
C4_2 C5_2 C6_2 120.0 . .
C4_2 C5_2 H5_2 120.0 . .
C6_2 C5_2 H5_2 120.0 . .
C5_2 C6_2 C1_2 120.0 . .
C5_2 C6_2 C7_2 118.3(8) . .
C1_2 C6_2 C7_2 121.7(8) . .
N10_2 C7_2 C6_2 111.2(10) . .
N10_2 C7_2 C8_2 106.4(9) . .
C6_2 C7_2 C8_2 111.4(12) . .
N10_2 C7_2 H7_2 109.3 . .
C6_2 C7_2 H7_2 109.3 . .
C8_2 C7_2 H7_2 109.3 . .
O9_2 C8_2 C7_2 101.5(9) . .
O9_2 C8_2 H8A_2 111.5 . .
C7_2 C8_2 H8A_2 111.5 . .
O9_2 C8_2 H8AB_2 111.5 . .
C7_2 C8_2 H8AB_2 111.5 . .
H8A_2 C8_2 H8AB_2 109.3 . .
C11_2 O9_2 C8_2 105.6(8) . .
C11_2 N10_2 C7_2 105.0(9) . .
C11_2 N10_2 EU58_1 119.1(7) . .
C7_2 N10_2 EU58_1 135.4(6) . .
N10_2 C11_2 O9_2 119.6(10) . .
N10_2 C11_2 C12_2 122.4(9) . .
O9_2 C11_2 C12_2 117.9(9) . .
N16_2 C12_2 C13_2 123.2(9) . .
N16_2 C12_2 C11_2 114.0(8) . .
C13_2 C12_2 C11_2 122.8(10) . .
C14_2 C13_2 C12_2 116.8(10) . .
C14_2 C13_2 H13_2 121.6 . .
C12_2 C13_2 H13_2 121.6 . .
C15_2 C14_2 C13_2 121.2(9) . .
C15_2 C14_2 H14_2 119.4 . .
C13_2 C14_2 H14_2 119.4 . .
C14_2 C15_2 C17_2 118.4(10) . .
C14_2 C15_2 H15_2 120.8 . .
C17_2 C15_2 H15_2 120.8 . .
C12_2 N16_2 C17_2 118.3(8) . .
C12_2 N16_2 EU58_1 121.5(6) . .
C17_2 N16_2 EU58_1 120.1(6) . .
N16_2 C17_2 C15_2 122.1(9) . .
N16_2 C17_2 C18_2 113.4(7) . .
C15_2 C17_2 C18_2 124.5(9) . .
N21_2 C18_2 O19_2 118.9(8) . .
N21_2 C18_2 C17_2 123.6(8) . .
O19_2 C18_2 C17_2 117.5(7) . .
C18_2 O19_2 C20_2 105.3(6) . .
O19_2 C20_2 C013 105.5(8) . .
O19_2 C20_2 H20A_2 110.6 . .
C013 C20_2 H20A_2 110.6 . .
O19_2 C20_2 H20B_2 110.6 . .
C013 C20_2 H20B_2 110.6 . .
H20A_2 C20_2 H20B_2 108.8 . .
C18_2 N21_2 C013 107.1(7) . .
C18_2 N21_2 EU58_1 117.8(6) . .
C013 N21_2 EU58_1 131.2(5) . .
C23_2 C22_2 C27_2 118.8(10) . .
C23_2 C22_2 C013 120.6(9) . .
C27_2 C22_2 C013 120.4(10) . .
C24_2 C23_2 C22_2 123.0(11) . .
C24_2 C23_2 H23_2 118.5 . .
C22_2 C23_2 H23_2 118.5 . .
C23_2 C24_2 C25_2 116.5(12) . .
C23_2 C24_2 H24_2 121.7 . .
C25_2 C24_2 H24_2 121.7 . .
C26_2 C25_2 C24_2 122.2(11) . .
C26_2 C25_2 H25_2 118.9 . .
C24_2 C25_2 H25_2 118.9 . .
C25_2 C26_2 C27_2 119.7(12) . .
C25_2 C26_2 H26_2 120.1 . .
C27_2 C26_2 H26_2 120.1 . .
C22_2 C27_2 C26_2 119.6(11) . .
C22_2 C27_2 H27_2 120.2 . .
C26_2 C27_2 H27_2 120.2 . .
O2_3 S1_3 O3_3 113.7(8) . .
O2_3 S1_3 O4_3 115.8(8) . .
O3_3 S1_3 O4_3 114.9(6) . .
O2_3 S1_3 C5_3 105.2(8) . .
O3_3 S1_3 C5_3 101.8(6) . .
O4_3 S1_3 C5_3 103.3(6) . .
F6_3 C5_3 F8_3 98.4(11) . .
F6_3 C5_3 F7_3 98.6(12) . .
F8_3 C5_3 F7_3 99.9(12) . .
F6_3 C5_3 S1_3 119.8(10) . .
F8_3 C5_3 S1_3 117.3(11) . .
F7_3 C5_3 S1_3 118.8(10) . .
C2_4 C1_4 H1A_4 109.5 . .
C2_4 C1_4 H1B_4 109.5 . .
H1A_4 C1_4 H1B_4 109.5 . .
C2_4 C1_4 H1C_4 109.5 . .
H1A_4 C1_4 H1C_4 109.5 . .
H1B_4 C1_4 H1C_4 109.5 . .
N3_4 C2_4 C1_4 178.4(16) . .
O4_6 S1_6 O2_6 119.7(7) . .
O4_6 S1_6 O3_6 111.1(10) . .
O2_6 S1_6 O3_6 110.0(7) . .
O4_6 S1_6 C5_6 109.5(9) . .
O2_6 S1_6 C5_6 107.7(7) . .
O3_6 S1_6 C5_6 96.1(9) . .
F7_6 C5_6 F6_6 107.6(15) . .
F7_6 C5_6 F8_6 108.1(15) . .
F6_6 C5_6 F8_6 99.5(12) . .
F7_6 C5_6 S1_6 111.7(12) . .
F6_6 C5_6 S1_6 116.5(11) . .
F8_6 C5_6 S1_6 112.5(11) . .
O4_5 S1_5 O3_5 118.2(13) . .
O4_5 S1_5 O2_5 113.5(13) . .
O3_5 S1_5 O2_5 109.9(10) . .
O4_5 S1_5 C5_5 111.3(11) . .
O3_5 S1_5 C5_5 110.9(12) . .
O2_5 S1_5 C5_5 89.4(17) . .
F6_5 C5_5 F8_5 110(2) . .
F6_5 C5_5 F7_5 105(2) . .
F8_5 C5_5 F7_5 107(2) . .
F6_5 C5_5 S1_5 114(2) . .
F8_5 C5_5 S1_5 112(2) . .
F7_5 C5_5 S1_5 107.7(19) . .

loop_
_geom_bond_atom_site_label_1
_geom_bond_atom_site_label_2
_geom_bond_distance
_geom_bond_site_symmetry_2
C013 N21_2 1.484(12) .
C013 C22_2 1.500(13) .
C013 C20_2 1.528(12) .
C013 H013 1.0000 .
N1_1 C2_1 1.340(11) .
N1_1 C6_1 1.347(10) .
N1_1 PT57_1 2.067(6) .
C2_1 C3_1 1.369(12) .
C2_1 H2_1 0.9500 .
C3_1 C4_1 1.375(13) .
C3_1 H3_1 0.9500 .
C4_1 C5_1 1.382(14) .
C4_1 H4_1 0.9500 .
C5_1 C6_1 1.377(12) .
C5_1 H5_1 0.9500 .
C6_1 C7_1 1.488(12) .
C7_1 N12_1 1.353(10) .
C7_1 C8_1 1.374(12) .
C9_1 C10_1 1.365(14) .
C9_1 C8_1 1.376(14) .
C9_1 H9_1 0.9500 .
C10_1 C11_1 1.360(12) .
C10_1 H10_1 0.9500 .
C11_1 N12_1 1.338(11) .
C11_1 H11_1 0.9500 .
N12_1 PT57_1 2.063(7) .
C13_1 C14_1 1.200(11) .
C13_1 PT57_1 1.951(8) .
C14_1 C15_1 1.437(11) .
C15_1 C25_1 1.391(11) .
C15_1 C16_1 1.413(11) .
C16_1 C17_1 1.372(11) .
C16_1 H16_1 0.9500 .
C17_1 N27_1 1.351(10) .
C17_1 C18_1 1.503(10) .
C18_1 O19_1 1.256(9) .
C18_1 N20_1 1.331(10) .
O19_1 EU58_1 2.386(5) 2_666
N20_1 C21_1 1.465(12) .
N20_1 C23_1 1.488(11) .
C21_1 C22_1 1.512(18) .
C21_1 H21A_1 0.9900 .
C21_1 H21B_1 0.9900 .
C22_1 H22A_1 0.9800 .
C22_1 H22B_1 0.9800 .
C22_1 H22C_1 0.9800 .
C23_1 C24_1 1.498(16) .
C23_1 H23A_1 0.9900 .
C23_1 H23B_1 0.9900 .
C24_1 H24A_1 0.9800 .
C24_1 H24B_1 0.9800 .
C24_1 H24C_1 0.9800 .
C25_1 C26_1 1.380(11) .
C25_1 H25_1 0.9500 .
C26_1 N27_1 1.341(9) .
C26_1 C28_1 1.530(11) .
N27_1 EU58_1 2.577(6) 2_666
C28_1 O29_1 1.252(10) .
C28_1 N30_1 1.297(11) .
O29_1 EU58_1 2.390(5) 2_666
N30_1 C31_1 1.470(13) .
N30_1 C33_1 1.522(12) .
C31_1 C32_1 1.521(15) .
C31_1 H31A_1 0.9900 .
C31_1 H31B_1 0.9900 .
C32_1 H32A_1 0.9800 .
C32_1 H32B_1 0.9800 .
C32_1 H32C_1 0.9800 .
C33_1 C34_1 1.511(19) .
C33_1 H33A_1 0.9900 .
C33_1 H33B_1 0.9900 .
C34_1 H34A_1 0.9800 .
C34_1 H34B_1 0.9800 .
C34_1 H34C_1 0.9800 .
C35_1 C36_1 1.208(11) .
C35_1 PT57_1 1.942(8) .
C36_1 C37_1 1.437(11) .
C37_1 C38_1 1.389(12) .
C37_1 C47_1 1.397(13) .
C38_1 C39_1 1.394(11) .
C38_1 H38_1 0.9500 .
C39_1 N49_1 1.345(11) .
C39_1 C40_1 1.512(11) .
C40_1 O41_1 1.257(10) .
C40_1 N42_1 1.317(12) .
O41_1 EU58_1 2.385(6) .
N42_1 C45_1 1.438(13) .
N42_1 C43_1 1.482(12) .
C43_1 C44_1 1.490(15) .
C43_1 H43A_1 0.9900 .
C43_1 H43B_1 0.9900 .
C44_1 H44A_1 0.9800 .
C44_1 H44B_1 0.9800 .
C44_1 H44C_1 0.9800 .
C45_1 C46_1 1.460(14) .
C45_1 H45A_1 0.9900 .
C45_1 H45B_1 0.9900 .
C46_1 H46A_1 0.9800 .
C46_1 H46B_1 0.9800 .
C46_1 H46C_1 0.9800 .
C47_1 C48_1 1.379(11) .
C47_1 H47_1 0.9500 .
C48_1 N49_1 1.346(10) .
C48_1 C50_1 1.499(12) .
N49_1 EU58_1 2.556(7) .
C50_1 O51_1 1.261(11) .
C50_1 N52_1 1.332(11) .
C50_1 EU58_1 3.256(8) .
O51_1 EU58_1 2.387(6) .
N52_1 C53_1 1.456(14) .
N52_1 C55_1 1.461(14) .
C53_1 C54_1 1.510(17) .
C53_1 H53A_1 0.9900 .
C53_1 H53B_1 0.9900 .
C54_1 H54A_1 0.9800 .
C54_1 H54B_1 0.9800 .
C54_1 H54C_1 0.9800 .
C55_1 C56_1 1.516(16) .
C55_1 H55A_1 0.9900 .
C55_1 H55B_1 0.9900 .
C56_1 H56A_1 0.9800 .
C56_1 H56B_1 0.9800 .
C56_1 H56C_1 0.9800 .
EU58_1 O19_1 2.386(5) 2_666
EU58_1 O29_1 2.390(5) 2_666
EU58_1 N21_2 2.574(7) .
EU58_1 N27_1 2.577(6) 2_666
EU58_1 N10_2 2.590(8) .
EU58_1 N16_2 2.612(7) .
C8_1 H8_1 0.9500 .
C1_2 C2_2 1.3900 .
C1_2 C6_2 1.3900 .
C1_2 H1_2 0.9500 .
C2_2 C3_2 1.3900 .
C2_2 H2_2 0.9500 .
C3_2 C4_2 1.3900 .
C3_2 H3_2 0.9500 .
C4_2 C5_2 1.3900 .
C4_2 H4_2 0.9500 .
C5_2 C6_2 1.3900 .
C5_2 H5_2 0.9500 .
C6_2 C7_2 1.483(16) .
C7_2 N10_2 1.466(13) .
C7_2 C8_2 1.540(17) .
C7_2 H7_2 1.0000 .
C8_2 O9_2 1.490(14) .
C8_2 H8A_2 0.9900 .
C8_2 H8AB_2 0.9900 .
O9_2 C11_2 1.337(13) .
N10_2 C11_2 1.292(12) .
C11_2 C12_2 1.461(14) .
C12_2 N16_2 1.332(12) .
C12_2 C13_2 1.404(13) .
C13_2 C14_2 1.376(15) .
C13_2 H13_2 0.9500 .
C14_2 C15_2 1.371(15) .
C14_2 H14_2 0.9500 .
C15_2 C17_2 1.384(12) .
C15_2 H15_2 0.9500 .
N16_2 C17_2 1.353(11) .
C17_2 C18_2 1.455(13) .
C18_2 N21_2 1.284(10) .
C18_2 O19_2 1.328(10) .
O19_2 C20_2 1.456(12) .
C20_2 H20A_2 0.9900 .
C20_2 H20B_2 0.9900 .
C22_2 C23_2 1.374(14) .
C22_2 C27_2 1.386(14) .
C23_2 C24_2 1.366(15) .
C23_2 H23_2 0.9500 .
C24_2 C25_2 1.419(17) .
C24_2 H24_2 0.9500 .
C25_2 C26_2 1.336(17) .
C25_2 H25_2 0.9500 .
C26_2 C27_2 1.403(15) .
C26_2 H26_2 0.9500 .
C27_2 H27_2 0.9500 .
S1_3 O2_3 1.411(10) .
S1_3 O3_3 1.431(9) .
S1_3 O4_3 1.437(8) .
S1_3 C5_3 1.600(16) .
C5_3 F6_3 1.401(13) .
C5_3 F8_3 1.409(13) .
C5_3 F7_3 1.417(13) .
C1_4 C2_4 1.474(17) .
C1_4 H1A_4 0.9800 .
C1_4 H1B_4 0.9800 .
C1_4 H1C_4 0.9800 .
C2_4 N3_4 1.178(16) .
S1_6 O4_6 1.390(9) .
S1_6 O2_6 1.443(8) .
S1_6 O3_6 1.512(11) .
S1_6 C5_6 1.600(16) .
C5_6 F7_6 1.384(13) .
C5_6 F6_6 1.414(13) .
C5_6 F8_6 1.427(13) .
S1_5 O4_5 1.403(12) .
S1_5 O3_5 1.473(16) .
S1_5 O2_5 1.542(17) .
S1_5 C5_5 1.73(4) .
C5_5 F6_5 1.273(19) .
C5_5 F8_5 1.277(17) .
C5_5 F7_5 1.324(19) .

loop_
_platon_squeeze_void_nr
_platon_squeeze_void_average_x
_platon_squeeze_void_average_y
_platon_squeeze_void_average_z
_platon_squeeze_void_volume
_platon_squeeze_void_count_electrons
_platon_squeeze_void_content
1 0.198 0.000 0.301 972 319 5[CH3CN]??5[C4H10O]
